data_7201096
loop_
_publ_author_name
'Halder, Partha'
'Chakraborty, Biswarup'
'Banerjee, Priya Ranjan'
'Zangrando, Ennio'
'Paine, Tapan Kanti'

_publ_section_title
;
 Role of \a-hydroxycarboxylic acids in the construction of
 supramolecular assemblies of nickel(ii) complexes with nitrogen donor
 coligands
;
_journal_issue 12
_journal_name_full CrystEngComm
_journal_page_first 2650
_journal_paper_doi 10.1039/b904939h
_journal_volume 11
_journal_year 2009
_chemical_formula_moiety 'C26 H26 N4 Ni O6, H2 O'
_chemical_formula_sum 'C26 H28 N4 Ni O7'
_chemical_formula_weight 567.23
_chemical_name_systematic
;
?
;
_space_group_IT_number 60
_symmetry_cell_setting orthorhombic
_symmetry_space_group_name_Hall '-P 2n 2ab'
_symmetry_space_group_name_H-M 'P b c n'
_atom_sites_solution_hydrogens geom
_atom_sites_solution_primary direct
_atom_sites_solution_secondary difmap
_audit_creation_method SHELXL-97
_cell_angle_alpha 90.00
_cell_angle_beta 90.00
_cell_angle_gamma 90.00
_cell_formula_units_Z 4
_cell_length_a 14.894(4)
_cell_length_b 17.722(3)
_cell_length_c 10.154(3)
_cell_measurement_temperature 150(2)
_cell_volume 2680.2(12)
_computing_cell_refinement 'Bruker Apex II'
_computing_data_collection 'APEX2 v2.1-0 (Bruker AXS)'
_computing_data_reduction 'Bruker Apex II'
_computing_molecular_graphics 'Ortep3/windows (Farrugia,1997)'
_computing_publication_material 'Wingx 1.70.00 (Farrugia, 1999)'
_computing_structure_refinement 'SHELX97 (Sheldrick, 1998)'
_computing_structure_solution 'SHELX97 (Sheldrick, 1998)'
_diffrn_ambient_temperature 150(2)
_diffrn_measured_fraction_theta_full 0.996
_diffrn_measured_fraction_theta_max 0.996
_diffrn_measurement_device_type 'Bruker Apex II CCD'
_diffrn_measurement_method 'w/ and f/ scan'
_diffrn_radiation_monochromator graphite
_diffrn_radiation_source 'fine-focus sealed tube'
_diffrn_radiation_type MoK\a
_diffrn_radiation_wavelength 0.71073
_diffrn_reflns_av_R_equivalents 0.0530
_diffrn_reflns_av_sigmaI/netI 0.0235
_diffrn_reflns_limit_h_max 16
_diffrn_reflns_limit_h_min -16
_diffrn_reflns_limit_k_max 19
_diffrn_reflns_limit_k_min -19
_diffrn_reflns_limit_l_max 11
_diffrn_reflns_limit_l_min -10
_diffrn_reflns_number 19659
_diffrn_reflns_theta_full 22.95
_diffrn_reflns_theta_max 22.95
_diffrn_reflns_theta_min 1.79
_exptl_absorpt_coefficient_mu 0.775
_exptl_absorpt_correction_type multi-scan
_exptl_absorpt_process_details
;
Bruker (2000) SADABS
;
_exptl_crystal_density_diffrn 1.406
_exptl_crystal_density_method 'not measured'
_exptl_crystal_F_000 1184
_refine_diff_density_max 0.386
_refine_diff_density_min -0.194
_refine_diff_density_rms 0.043
_refine_ls_extinction_method none
_refine_ls_goodness_of_fit_ref 1.028
_refine_ls_hydrogen_treatment mixed
_refine_ls_matrix_type full
_refine_ls_number_parameters 179
_refine_ls_number_reflns 1854
_refine_ls_number_restraints 0
_refine_ls_restrained_S_all 1.028
_refine_ls_R_factor_all 0.0463
_refine_ls_R_factor_gt 0.0321
_refine_ls_shift/su_max 0.000
_refine_ls_shift/su_mean 0.000
_refine_ls_structure_factor_coef Fsqd
_refine_ls_weighting_details 'calc w=1/[\s^2^(Fo^2^)+(0.0307P)^2^+2.3270P] where P=(Fo^2^+2Fc^2^)/3'
_refine_ls_weighting_scheme calc
_refine_ls_wR_factor_gt 0.0745
_refine_ls_wR_factor_ref 0.0819
_reflns_number_gt 1438
_reflns_number_total 1854
_reflns_threshold_expression >2sigma(I)
_cod_data_source_file b904939h.txt
_cod_data_source_block 4
_cod_original_sg_symbol_H-M 'P bcn'
_cod_database_code 7201096

loop_
_symmetry_equiv_pos_as_xyz
'x, y, z'
'-x+1/2, -y+1/2, z+1/2'
'x+1/2, -y+1/2, -z'
'-x, y, -z+1/2'
'-x, -y, -z'
'x-1/2, y-1/2, -z-1/2'
'-x-1/2, y-1/2, z'
'x, -y, z-1/2'

loop_
_atom_site_label
_atom_site_type_symbol
_atom_site_fract_x
_atom_site_fract_y
_atom_site_fract_z
_atom_site_U_iso_or_equiv
_atom_site_adp_type
_atom_site_occupancy
_atom_site_symmetry_multiplicity
_atom_site_calc_flag
_atom_site_refinement_flags
_atom_site_disorder_assembly
_atom_site_disorder_group
Ni Ni 0.5000 0.35579(3) 0.7500 0.03530(18) Uani 1 2 d S . .
O1 O 0.39963(13) 0.43924(11) 0.7495(2) 0.0431(5) Uani 1 1 d . . .
H21 H 0.410(2) 0.4742(18) 0.704(3) 0.065 Uiso 1 1 d . . .
O2 O 0.47786(13) 0.37216(11) 0.94343(19) 0.0452(5) Uani 1 1 d . . .
O3 O 0.41625(15) 0.44205(11) 1.0983(2) 0.0548(6) Uani 1 1 d . . .
C6 C 0.37066(19) 0.46490(16) 0.8762(3) 0.0417(7) Uani 1 1 d . . .
H6 H 0.3823 0.5192 0.8830 0.050 Uiso 1 1 calc R . .
C7 C 0.42586(19) 0.42385(16) 0.9812(3) 0.0397(7) Uani 1 1 d . . .
C8 C 0.2712(2) 0.45110(16) 0.8963(3) 0.0470(8) Uani 1 1 d . . .
C9 C 0.2254(2) 0.40003(19) 0.8188(4) 0.0630(9) Uani 1 1 d . . .
H9 H 0.2549 0.3756 0.7503 0.076 Uiso 1 1 calc R . .
C10 C 0.1347(3) 0.3849(2) 0.8430(5) 0.0859(13) Uani 1 1 d . . .
H10 H 0.1041 0.3502 0.7911 0.103 Uiso 1 1 calc R . .
C11 C 0.0911(3) 0.4213(3) 0.9428(5) 0.0941(15) Uani 1 1 d . . .
H11 H 0.0307 0.4114 0.9586 0.113 Uiso 1 1 calc R . .
C12 C 0.1361(3) 0.4725(2) 1.0200(5) 0.0872(14) Uani 1 1 d . . .
H12 H 0.1062 0.4969 1.0882 0.105 Uiso 1 1 calc R . .
C13 C 0.2259(2) 0.48801(19) 0.9966(4) 0.0627(9) Uani 1 1 d . . .
H13 H 0.2558 0.5233 1.0483 0.075 Uiso 1 1 calc R . .
N1 N 0.59641(16) 0.27062(13) 0.7644(2) 0.0432(6) Uani 1 1 d . . .
N2 N 0.6465(2) 0.30131(17) 0.9718(3) 0.0799(10) Uani 1 1 d . . .
H2A H 0.6066 0.3363 0.9755 0.096 Uiso 1 1 calc R . .
H2B H 0.6822 0.2942 1.0372 0.096 Uiso 1 1 calc R . .
C1 C 0.6024(2) 0.22515(18) 0.6584(4) 0.0610(10) Uani 1 1 d . . .
H1 H 0.5628 0.2332 0.5890 0.073 Uiso 1 1 calc R . .
C2 C 0.6631(3) 0.1681(2) 0.6473(5) 0.0832(13) Uani 1 1 d . . .
H2 H 0.6641 0.1375 0.5730 0.100 Uiso 1 1 calc R . .
C3 C 0.7229(3) 0.1569(2) 0.7481(5) 0.0878(14) Uani 1 1 d . . .
H3 H 0.7659 0.1190 0.7422 0.105 Uiso 1 1 calc R . .
C4 C 0.7189(3) 0.2012(2) 0.8558(4) 0.0752(12) Uani 1 1 d . . .
H4 H 0.7595 0.1943 0.9244 0.090 Uiso 1 1 calc R . .
C5 C 0.6531(2) 0.25772(18) 0.8638(4) 0.0538(9) Uani 1 1 d . . .
O1W O 0.5000 0.3089(4) 0.2500 0.193(4) Uani 1 2 d S . .

loop_
_atom_site_aniso_label
_atom_site_aniso_U_11
_atom_site_aniso_U_22
_atom_site_aniso_U_33
_atom_site_aniso_U_23
_atom_site_aniso_U_13
_atom_site_aniso_U_12
Ni 0.0422(3) 0.0339(3) 0.0298(3) 0.000 0.0033(2) 0.000
O1 0.0513(12) 0.0415(12) 0.0365(12) 0.0095(10) 0.0088(10) 0.0051(9)
O2 0.0556(13) 0.0472(12) 0.0329(11) -0.0002(9) 0.0018(9) 0.0138(10)
O3 0.0761(16) 0.0530(13) 0.0354(12) -0.0103(11) 0.0076(11) 0.0066(11)
C6 0.0498(18) 0.0337(15) 0.0415(18) 0.0031(13) 0.0075(15) 0.0054(14)
C7 0.0419(17) 0.0370(17) 0.0402(19) 0.0002(14) 0.0055(14) -0.0057(14)
C8 0.0472(18) 0.0413(17) 0.0524(19) 0.0118(16) 0.0057(16) 0.0087(15)
C9 0.050(2) 0.065(2) 0.073(2) 0.006(2) 0.0006(19) 0.0045(19)
C10 0.052(3) 0.091(3) 0.115(4) 0.012(3) -0.011(2) -0.004(2)
C11 0.044(2) 0.104(4) 0.134(4) 0.036(3) 0.013(3) 0.011(2)
C12 0.064(3) 0.090(3) 0.108(4) 0.025(3) 0.031(3) 0.031(2)
C13 0.061(2) 0.056(2) 0.072(2) 0.0092(19) 0.016(2) 0.0204(18)
N1 0.0439(15) 0.0389(14) 0.0468(16) -0.0018(12) 0.0026(13) 0.0021(11)
N2 0.085(2) 0.092(2) 0.063(2) -0.0057(18) -0.0270(18) 0.0364(19)
C1 0.062(2) 0.052(2) 0.069(2) -0.0135(18) 0.0133(19) 0.0016(18)
C2 0.091(3) 0.060(2) 0.099(3) -0.016(2) 0.030(3) 0.016(2)
C3 0.090(3) 0.061(3) 0.112(4) 0.018(3) 0.041(3) 0.039(2)
C4 0.069(3) 0.073(3) 0.084(3) 0.029(2) 0.012(2) 0.029(2)
C5 0.053(2) 0.048(2) 0.061(2) 0.0111(17) 0.0092(18) 0.0075(16)
O1W 0.352(12) 0.141(6) 0.084(4) 0.000 -0.036(5) 0.000

loop_
_atom_type_symbol
_atom_type_description
_atom_type_scat_dispersion_real
_atom_type_scat_dispersion_imag
_atom_type_scat_source
C C 0.0033 0.0016 'International Tables Vol C Tables 4.2.6.8 and 6.1.1.4'
H H 0.0000 0.0000 'International Tables Vol C Tables 4.2.6.8 and 6.1.1.4'
N N 0.0061 0.0033 'International Tables Vol C Tables 4.2.6.8 and 6.1.1.4'
O O 0.0106 0.0060 'International Tables Vol C Tables 4.2.6.8 and 6.1.1.4'
Ni Ni 0.3393 1.1124 'International Tables Vol C Tables 4.2.6.8 and 6.1.1.4'

loop_
_geom_angle_atom_site_label_1
_geom_angle_atom_site_label_2
_geom_angle_atom_site_label_3
_geom_angle
_geom_angle_site_symmetry_1
_geom_angle_site_symmetry_3
_geom_angle_publ_flag
O2 Ni O2 163.43(11) . 4_656 ?
O2 Ni N1 93.44(9) . 4_656 ?
O2 Ni N1 98.53(9) 4_656 4_656 ?
O2 Ni N1 98.53(9) . . ?
O2 Ni N1 93.44(9) 4_656 . ?
N1 Ni N1 87.44(13) 4_656 . ?
O2 Ni O1 90.73(8) . 4_656 ?
O2 Ni O1 77.56(8) 4_656 4_656 ?
N1 Ni O1 175.74(9) 4_656 4_656 ?
N1 Ni O1 91.10(9) . 4_656 ?
O2 Ni O1 77.56(8) . . ?
O2 Ni O1 90.73(8) 4_656 . ?
N1 Ni O1 91.10(9) 4_656 . ?
N1 Ni O1 175.74(9) . . ?
O1 Ni O1 90.62(11) 4_656 . ?
C6 O1 Ni 115.82(16) . . ?
C7 O2 Ni 120.18(18) . . ?
O1 C6 C8 111.4(2) . . ?
O1 C6 C7 108.3(2) . . ?
C8 C6 C7 110.8(2) . . ?
O3 C7 O2 123.5(3) . . ?
O3 C7 C6 118.8(3) . . ?
O2 C7 C6 117.6(3) . . ?
C9 C8 C13 119.2(3) . . ?
C9 C8 C6 120.8(3) . . ?
C13 C8 C6 119.9(3) . . ?
C8 C9 C10 120.2(4) . . ?
C11 C10 C9 120.0(4) . . ?
C10 C11 C12 120.2(4) . . ?
C11 C12 C13 120.3(4) . . ?
C8 C13 C12 120.1(4) . . ?
C5 N1 C1 117.3(3) . . ?
C5 N1 Ni 127.7(2) . . ?
C1 N1 Ni 114.9(2) . . ?
N1 C1 C2 123.6(4) . . ?
C1 C2 C3 118.5(4) . . ?
C4 C3 C2 119.5(4) . . ?
C3 C4 C5 119.6(4) . . ?
N1 C5 N2 118.1(3) . . ?
N1 C5 C4 121.3(3) . . ?
N2 C5 C4 120.5(3) . . ?

loop_
_geom_bond_atom_site_label_1
_geom_bond_atom_site_label_2
_geom_bond_distance
_geom_bond_site_symmetry_2
_geom_bond_publ_flag
Ni O2 2.013(2) . ?
Ni O2 2.013(2) 4_656 ?
Ni N1 2.088(2) 4_656 ?
Ni N1 2.088(2) . ?
Ni O1 2.1028(19) 4_656 ?
Ni O1 2.1028(19) . ?
O1 C6 1.431(3) . ?
O2 C7 1.259(3) . ?
O3 C7 1.240(3) . ?
C6 C8 1.515(4) . ?
C6 C7 1.530(4) . ?
C8 C9 1.380(4) . ?
C8 C13 1.385(4) . ?
C9 C10 1.399(5) . ?
C10 C11 1.366(6) . ?
C11 C12 1.374(6) . ?
C12 C13 1.386(5) . ?
N1 C5 1.335(4) . ?
N1 C1 1.348(4) . ?
N2 C5 1.345(4) . ?
C1 C2 1.361(5) . ?
C2 C3 1.371(6) . ?
C3 C4 1.347(6) . ?
C4 C5 1.404(5) . ?

loop_
_geom_hbond_atom_site_label_D
_geom_hbond_atom_site_label_H
_geom_hbond_atom_site_label_A
_geom_hbond_distance_DH
_geom_hbond_distance_HA
_geom_hbond_distance_DA
_geom_hbond_angle_DHA
_geom_hbond_site_symmetry_A
O1 H21 O3 0.79(3) 1.83(3) 2.616(3) 171(3) 8_565
N2 H2A O2 0.86 2.05 2.823(4) 149.9 .

loop_
_geom_torsion_atom_site_label_1
_geom_torsion_atom_site_label_2
_geom_torsion_atom_site_label_3
_geom_torsion_atom_site_label_4
_geom_torsion
_geom_torsion_site_symmetry_1
_geom_torsion_site_symmetry_2
_geom_torsion_site_symmetry_3
_geom_torsion_site_symmetry_4
_geom_torsion_publ_flag
O2 Ni O1 C6 1.64(18) . . . . ?
O2 Ni O1 C6 -166.54(18) 4_656 . . . ?
N1 Ni O1 C6 94.92(19) 4_656 . . . ?
N1 Ni O1 C6 25.0(13) . . . . ?
O1 Ni O1 C6 -88.97(18) 4_656 . . . ?
O2 Ni O2 C7 40.0(2) 4_656 . . . ?
N1 Ni O2 C7 -96.3(2) 4_656 . . . ?
N1 Ni O2 C7 175.8(2) . . . . ?
O1 Ni O2 C7 84.6(2) 4_656 . . . ?
O1 Ni O2 C7 -5.9(2) . . . . ?
Ni O1 C6 C8 -120.3(2) . . . . ?
Ni O1 C6 C7 1.8(3) . . . . ?
Ni O2 C7 O3 -172.4(2) . . . . ?
Ni O2 C7 C6 8.8(3) . . . . ?
O1 C6 C7 O3 174.6(2) . . . . ?
C8 C6 C7 O3 -63.1(3) . . . . ?
O1 C6 C7 O2 -6.6(3) . . . . ?
C8 C6 C7 O2 115.8(3) . . . . ?
O1 C6 C8 C9 18.4(4) . . . . ?
C7 C6 C8 C9 -102.2(3) . . . . ?
O1 C6 C8 C13 -163.9(3) . . . . ?
C7 C6 C8 C13 75.5(3) . . . . ?
C13 C8 C9 C10 -1.1(5) . . . . ?
C6 C8 C9 C10 176.6(3) . . . . ?
C8 C9 C10 C11 0.6(6) . . . . ?
C9 C10 C11 C12 -0.3(7) . . . . ?
C10 C11 C12 C13 0.4(7) . . . . ?
C9 C8 C13 C12 1.3(5) . . . . ?
C6 C8 C13 C12 -176.5(3) . . . . ?
C11 C12 C13 C8 -1.0(6) . . . . ?
O2 Ni N1 C5 -26.6(3) . . . . ?
O2 Ni N1 C5 141.9(2) 4_656 . . . ?
N1 Ni N1 C5 -119.7(3) 4_656 . . . ?
O1 Ni N1 C5 64.3(2) 4_656 . . . ?
O1 Ni N1 C5 -49.6(13) . . . . ?
O2 Ni N1 C1 155.2(2) . . . . ?
O2 Ni N1 C1 -36.3(2) 4_656 . . . ?
N1 Ni N1 C1 62.1(2) 4_656 . . . ?
O1 Ni N1 C1 -113.9(2) 4_656 . . . ?
O1 Ni N1 C1 132.2(12) . . . . ?
C5 N1 C1 C2 -0.7(5) . . . . ?
Ni N1 C1 C2 177.7(3) . . . . ?
N1 C1 C2 C3 -1.3(6) . . . . ?
C1 C2 C3 C4 1.3(6) . . . . ?
C2 C3 C4 C5 0.6(6) . . . . ?
C1 N1 C5 N2 -178.3(3) . . . . ?
Ni N1 C5 N2 3.5(4) . . . . ?
C1 N1 C5 C4 2.7(4) . . . . ?
Ni N1 C5 C4 -175.5(2) . . . . ?
C3 C4 C5 N1 -2.7(5) . . . . ?
C3 C4 C5 N2 178.3(4) . . . . ?
